data_2221980
loop_
_publ_author_name
'Guo, Donglong'
'Tong, Hong-Bo'
'Zhou, Meisu'

_publ_section_title
;
 The <i>ansa</i>-bridged cyclopentadienyl titanium complex
 [{\h^5^-C~5~Me~4~CH~2~-C(NMe~2~)=N}TiCl~2~]
;
_journal_coeditor_code CV2554
_journal_issue 6
_journal_name_full 'Acta Crystallographica Section E'
_journal_page_first m611
_journal_paper_doi 10.1107/S1600536809015839
_journal_volume 65
_journal_year 2009
_chemical_formula_iupac '[Ti (C13 H20 N2) Cl2]'
_chemical_formula_moiety 'C13 H20 Cl2 N2 Ti'
_chemical_formula_sum 'C13 H20 Cl2 N2 Ti'
_chemical_formula_weight 323.11
_chemical_name_systematic
;
dichlorido[<i>N</i>,<i>N</i>-dimethyl-2-(\h^5^-
tetramethylcyclopentadienyl)acetamidinido-\k<i>N</i>']titanium(IV)
;
_space_group_IT_number 61
_symmetry_cell_setting orthorhombic
_symmetry_space_group_name_Hall '-P 2ac 2ab'
_symmetry_space_group_name_H-M 'P b c a'
_atom_sites_solution_hydrogens geom
_atom_sites_solution_primary direct
_atom_sites_solution_secondary difmap
_audit_creation_method SHELXL-97
_cell_angle_alpha 90.00
_cell_angle_beta 90.00
_cell_angle_gamma 90.00
_cell_formula_units_Z 8
_cell_length_a 12.600(5)
_cell_length_b 15.498(6)
_cell_length_c 15.574(5)
_cell_measurement_reflns_used 4409
_cell_measurement_temperature 213(2)
_cell_measurement_theta_max 26.9515
_cell_measurement_theta_min 2.462
_cell_volume 3041.2(19)
_computing_cell_refinement 'SAINT (Siemens, 1996)'
_computing_data_collection 'SMART (Siemens, 1996)'
_computing_data_reduction 'SAINT (Siemens, 1996)'
_computing_molecular_graphics 'ORTEP-3 (Farrugia, 1997)'
_computing_publication_material 'SHELXL97 (Sheldrick, 2008)'
_computing_structure_refinement 'SHELXL97 (Sheldrick, 2008)'
_computing_structure_solution 'SHELXS97 (Sheldrick, 2008)'
_diffrn_ambient_temperature 213(2)
_diffrn_measured_fraction_theta_full 1.000
_diffrn_measured_fraction_theta_max 1.000
_diffrn_measurement_device_type 'Siemens SMART'
_diffrn_measurement_method \w
_diffrn_radiation_monochromator graphite
_diffrn_radiation_source 'fine-focus sealed tube'
_diffrn_radiation_type MoK\a
_diffrn_radiation_wavelength 0.71073
_diffrn_reflns_av_R_equivalents 0.0367
_diffrn_reflns_av_sigmaI/netI 0.0300
_diffrn_reflns_limit_h_max 14
_diffrn_reflns_limit_h_min -14
_diffrn_reflns_limit_k_max 12
_diffrn_reflns_limit_k_min -18
_diffrn_reflns_limit_l_max 18
_diffrn_reflns_limit_l_min -18
_diffrn_reflns_number 11691
_diffrn_reflns_theta_full 25.01
_diffrn_reflns_theta_max 25.01
_diffrn_reflns_theta_min 2.46
_diffrn_standards_decay_% 3.88
_exptl_absorpt_coefficient_mu 0.899
_exptl_absorpt_correction_T_max 0.8407
_exptl_absorpt_correction_T_min 0.7742
_exptl_absorpt_correction_type multi-scan
_exptl_absorpt_process_details '(SADABS; Sheldrick, 1997)'
_exptl_crystal_colour orange
_exptl_crystal_density_diffrn 1.411
_exptl_crystal_density_method 'not measured'
_exptl_crystal_description block
_exptl_crystal_F_000 1344
_exptl_crystal_size_max 0.30
_exptl_crystal_size_mid 0.20
_exptl_crystal_size_min 0.20
_refine_diff_density_max 0.379
_refine_diff_density_min -0.296
_refine_ls_extinction_method none
_refine_ls_goodness_of_fit_ref 1.269
_refine_ls_hydrogen_treatment constr
_refine_ls_matrix_type full
_refine_ls_number_parameters 169
_refine_ls_number_reflns 2677
_refine_ls_number_restraints 0
_refine_ls_restrained_S_all 1.269
_refine_ls_R_factor_all 0.0594
_refine_ls_R_factor_gt 0.0555
_refine_ls_shift/su_max 0.001
_refine_ls_shift/su_mean 0.000
_refine_ls_structure_factor_coef Fsqd
_refine_ls_weighting_details 'calc w=1/[\s^2^(Fo^2^)+(0.036P)^2^+4.3005P] where P=(Fo^2^+2Fc^2^)/3'
_refine_ls_weighting_scheme calc
_refine_ls_wR_factor_gt 0.1148
_refine_ls_wR_factor_ref 0.1166
_reflns_number_gt 2554
_reflns_number_total 2677
_reflns_threshold_expression I>2\s(I)
_cod_data_source_file cv2554.cif
_cod_data_source_block I
_cod_original_cell_volume 3041.1(19)
_cod_database_code 2221980
_cod_database_fobs_code 2221980

loop_
_symmetry_equiv_pos_as_xyz
'x, y, z'
'-x+1/2, -y, z+1/2'
'-x, y+1/2, -z+1/2'
'x+1/2, -y+1/2, -z'
'-x, -y, -z'
'x-1/2, y, -z-1/2'
'x, -y-1/2, z-1/2'
'-x-1/2, y-1/2, z'

loop_
_atom_site_type_symbol
_atom_site_label
_atom_site_fract_x
_atom_site_fract_y
_atom_site_fract_z
_atom_site_U_iso_or_equiv
_atom_site_adp_type
_atom_site_calc_flag
_atom_site_refinement_flags
_atom_site_occupancy
_atom_site_disorder_assembly
_atom_site_disorder_group
Ti Ti 0.21528(5) 0.56734(4) 0.10562(4) 0.02449(19) Uani d . 1 . .
Cl Cl1 0.10277(7) 0.66810(6) 0.04506(6) 0.0396(3) Uani d . 1 . .
Cl Cl2 0.11570(8) 0.49802(7) 0.20873(6) 0.0416(3) Uani d . 1 . .
N N1 0.3122(2) 0.63161(19) 0.16445(18) 0.0302(7) Uani d . 1 . .
N N2 0.4755(2) 0.69295(19) 0.19627(19) 0.0326(7) Uani d . 1 . .
C C1 0.3752(3) 0.5272(2) 0.0479(2) 0.0289(8) Uani d . 1 . .
C C2 0.3304(3) 0.4522(2) 0.0835(2) 0.0285(8) Uani d . 1 . .
C C3 0.2387(3) 0.4307(2) 0.0348(2) 0.0314(8) Uani d . 1 . .
C C4 0.2270(3) 0.4933(2) -0.0298(2) 0.0313(8) Uani d . 1 . .
C C5 0.3117(3) 0.5534(2) -0.0221(2) 0.0299(8) Uani d . 1 . .
C C6 0.4650(3) 0.5788(2) 0.0867(2) 0.0347(9) Uani d . 1 . .
H H6A 0.5014 0.6123 0.0423 0.042 Uiso calc R 1 . .
H H6B 0.5166 0.5403 0.1141 0.042 Uiso calc R 1 . .
C C7 0.4158(3) 0.6384(2) 0.1528(2) 0.0282(8) Uani d . 1 . .
C C8 0.4285(3) 0.7477(3) 0.2621(3) 0.0458(10) Uani d . 1 . .
H H8A 0.3529 0.7362 0.2658 0.069 Uiso calc R 1 . .
H H8B 0.4396 0.8078 0.2473 0.069 Uiso calc R 1 . .
H H8C 0.4615 0.7356 0.3171 0.069 Uiso calc R 1 . .
C C9 0.5892(3) 0.7047(3) 0.1806(3) 0.0447(10) Uani d . 1 . .
H H9A 0.6176 0.6536 0.1531 0.067 Uiso calc R 1 . .
H H9B 0.6253 0.7141 0.2348 0.067 Uiso calc R 1 . .
H H9C 0.5999 0.7544 0.1437 0.067 Uiso calc R 1 . .
C C10 0.3711(3) 0.4014(3) 0.1590(2) 0.0421(10) Uani d . 1 . .
H H10A 0.4040 0.3486 0.1387 0.063 Uiso calc R 1 . .
H H10B 0.3125 0.3872 0.1968 0.063 Uiso calc R 1 . .
H H10C 0.4229 0.4355 0.1900 0.063 Uiso calc R 1 . .
C C11 0.1708(3) 0.3522(2) 0.0475(3) 0.0442(10) Uani d . 1 . .
H H11A 0.0967 0.3678 0.0412 0.066 Uiso calc R 1 . .
H H11B 0.1826 0.3290 0.1046 0.066 Uiso calc R 1 . .
H H11C 0.1892 0.3090 0.0050 0.066 Uiso calc R 1 . .
C C12 0.1436(3) 0.4946(3) -0.0985(3) 0.0448(10) Uani d . 1 . .
H H12A 0.1733 0.4725 -0.1516 0.067 Uiso calc R 1 . .
H H12B 0.1194 0.5534 -0.1073 0.067 Uiso calc R 1 . .
H H12C 0.0842 0.4588 -0.0812 0.067 Uiso calc R 1 . .
C C13 0.3304(3) 0.6293(3) -0.0800(2) 0.0438(10) Uani d . 1 . .
H H13A 0.3836 0.6667 -0.0547 0.066 Uiso calc R 1 . .
H H13B 0.2647 0.6611 -0.0872 0.066 Uiso calc R 1 . .
H H13C 0.3550 0.6091 -0.1355 0.066 Uiso calc R 1 . .

loop_
_atom_site_aniso_label
_atom_site_aniso_U_11
_atom_site_aniso_U_22
_atom_site_aniso_U_33
_atom_site_aniso_U_12
_atom_site_aniso_U_13
_atom_site_aniso_U_23
Ti 0.0217(3) 0.0269(3) 0.0249(3) 0.0006(3) 0.0008(2) -0.0016(3)
Cl1 0.0328(5) 0.0388(5) 0.0471(6) 0.0091(4) -0.0028(4) 0.0043(4)
Cl2 0.0404(5) 0.0474(6) 0.0370(5) -0.0053(5) 0.0098(4) 0.0072(4)
N1 0.0284(16) 0.0325(16) 0.0296(15) 0.0011(13) 0.0017(13) -0.0100(13)
N2 0.0275(16) 0.0341(17) 0.0362(17) -0.0027(13) -0.0056(13) -0.0058(14)
C1 0.0254(18) 0.0333(19) 0.0281(18) 0.0029(15) 0.0048(14) -0.0097(16)
C2 0.0273(18) 0.0292(18) 0.0292(18) 0.0055(15) 0.0010(15) -0.0057(15)
C3 0.0316(19) 0.0304(19) 0.0322(19) 0.0039(16) -0.0029(16) -0.0050(16)
C4 0.034(2) 0.0330(19) 0.0270(18) 0.0037(16) -0.0009(15) -0.0057(16)
C5 0.0337(19) 0.0284(18) 0.0275(18) 0.0008(16) 0.0073(15) -0.0039(15)
C6 0.0242(18) 0.040(2) 0.040(2) -0.0016(16) 0.0036(16) -0.0100(17)
C7 0.0259(18) 0.0284(18) 0.0302(19) 0.0013(15) -0.0026(15) -0.0004(15)
C8 0.049(2) 0.041(2) 0.047(2) -0.002(2) -0.010(2) -0.018(2)
C9 0.035(2) 0.045(2) 0.054(3) -0.0144(19) -0.0090(19) 0.000(2)
C10 0.044(2) 0.041(2) 0.041(2) 0.0107(19) -0.0116(19) 0.0001(19)
C11 0.045(2) 0.034(2) 0.054(3) -0.0069(19) -0.009(2) -0.0018(19)
C12 0.052(3) 0.049(2) 0.034(2) -0.003(2) -0.0164(19) -0.0002(19)
C13 0.053(3) 0.042(2) 0.036(2) -0.001(2) 0.0120(19) 0.0009(18)

loop_
_atom_type_symbol
_atom_type_description
_atom_type_scat_dispersion_real
_atom_type_scat_dispersion_imag
_atom_type_scat_source
C C 0.0033 0.0016 'International Tables Vol C Tables 4.2.6.8 and 6.1.1.4'
H H 0.0000 0.0000 'International Tables Vol C Tables 4.2.6.8 and 6.1.1.4'
N N 0.0061 0.0033 'International Tables Vol C Tables 4.2.6.8 and 6.1.1.4'
Cl Cl 0.1484 0.1585 'International Tables Vol C Tables 4.2.6.8 and 6.1.1.4'
Ti Ti 0.2776 0.4457 'International Tables Vol C Tables 4.2.6.8 and 6.1.1.4'

loop_
_geom_angle_atom_site_label_1
_geom_angle_atom_site_label_2
_geom_angle_atom_site_label_3
_geom_angle_site_symmetry_1
_geom_angle_site_symmetry_3
_geom_angle
_geom_angle_publ_flag
N1 Ti C1 . . 75.92(13) ?
N1 Ti Cl2 . . 105.63(10) ?
C1 Ti Cl2 . . 128.71(10) ?
N1 Ti Cl1 . . 104.29(10) ?
C1 Ti Cl1 . . 124.25(10) ?
Cl2 Ti Cl1 . . 105.40(5) ?
N1 Ti C2 . . 94.34(13) ?
C1 Ti C2 . . 35.44(13) ?
Cl2 Ti C2 . . 94.88(10) ?
Cl1 Ti C2 . . 147.26(9) ?
N1 Ti C5 . . 97.46(13) ?
C1 Ti C5 . . 35.48(12) ?
Cl2 Ti C5 . . 146.31(9) ?
Cl1 Ti C5 . . 91.94(10) ?
C2 Ti C5 . . 58.66(12) ?
N1 Ti C4 . . 131.33(13) ?
C1 Ti C4 . . 58.19(12) ?
Cl2 Ti C4 . . 114.96(10) ?
Cl1 Ti C4 . . 90.13(9) ?
C2 Ti C4 . . 57.72(12) ?
C5 Ti C4 . . 34.83(12) ?
N1 Ti C3 . . 128.99(13) ?
C1 Ti C3 . . 58.23(12) ?
Cl2 Ti C3 . . 88.61(10) ?
Cl1 Ti C3 . . 118.89(9) ?
C2 Ti C3 . . 34.93(12) ?
C5 Ti C3 . . 57.70(12) ?
C4 Ti C3 . . 33.97(12) ?
C7 N1 Ti . . 129.5(2) ?
C7 N2 C8 . . 120.2(3) ?
C7 N2 C9 . . 123.5(3) ?
C8 N2 C9 . . 116.3(3) ?
C2 C1 C5 . . 108.4(3) ?
C2 C1 C6 . . 125.4(3) ?
C5 C1 C6 . . 125.5(3) ?
C2 C1 Ti . . 73.55(19) ?
C5 C1 Ti . . 74.12(19) ?
C6 C1 Ti . . 110.9(2) ?
C1 C2 C3 . . 108.0(3) ?
C1 C2 C10 . . 127.2(3) ?
C3 C2 C10 . . 124.8(3) ?
C1 C2 Ti . . 71.01(19) ?
C3 C2 Ti . . 75.7(2) ?
C10 C2 Ti . . 119.9(2) ?
C4 C3 C2 . . 107.8(3) ?
C4 C3 C11 . . 126.4(3) ?
C2 C3 C11 . . 125.7(3) ?
C4 C3 Ti . . 73.0(2) ?
C2 C3 Ti . . 69.41(19) ?
C11 C3 Ti . . 125.7(3) ?
C3 C4 C5 . . 108.3(3) ?
C3 C4 C12 . . 126.4(3) ?
C5 C4 C12 . . 125.2(3) ?
C3 C4 Ti . . 73.1(2) ?
C5 C4 Ti . . 70.10(19) ?
C12 C4 Ti . . 125.2(3) ?
C1 C5 C4 . . 107.5(3) ?
C1 C5 C13 . . 126.9(3) ?
C4 C5 C13 . . 125.5(3) ?
C1 C5 Ti . . 70.40(19) ?
C4 C5 Ti . . 75.1(2) ?
C13 C5 Ti . . 121.3(2) ?
C1 C6 C7 . . 106.7(3) ?
C1 C6 H6A . . 110.4 ?
C7 C6 H6A . . 110.4 ?
C1 C6 H6B . . 110.4 ?
C7 C6 H6B . . 110.4 ?
H6A C6 H6B . . 108.6 ?
N2 C7 N1 . . 122.9(3) ?
N2 C7 C6 . . 120.4(3) ?
N1 C7 C6 . . 116.7(3) ?
N2 C8 H8A . . 109.5 ?
N2 C8 H8B . . 109.5 ?
H8A C8 H8B . . 109.5 ?
N2 C8 H8C . . 109.5 ?
H8A C8 H8C . . 109.5 ?
H8B C8 H8C . . 109.5 ?
N2 C9 H9A . . 109.5 ?
N2 C9 H9B . . 109.5 ?
H9A C9 H9B . . 109.5 ?
N2 C9 H9C . . 109.5 ?
H9A C9 H9C . . 109.5 ?
H9B C9 H9C . . 109.5 ?
C2 C10 H10A . . 109.5 ?
C2 C10 H10B . . 109.5 ?
H10A C10 H10B . . 109.5 ?
C2 C10 H10C . . 109.5 ?
H10A C10 H10C . . 109.5 ?
H10B C10 H10C . . 109.5 ?
C3 C11 H11A . . 109.5 ?
C3 C11 H11B . . 109.5 ?
H11A C11 H11B . . 109.5 ?
C3 C11 H11C . . 109.5 ?
H11A C11 H11C . . 109.5 ?
H11B C11 H11C . . 109.5 ?
C4 C12 H12A . . 109.5 ?
C4 C12 H12B . . 109.5 ?
H12A C12 H12B . . 109.5 ?
C4 C12 H12C . . 109.5 ?
H12A C12 H12C . . 109.5 ?
H12B C12 H12C . . 109.5 ?
C5 C13 H13A . . 109.5 ?
C5 C13 H13B . . 109.5 ?
H13A C13 H13B . . 109.5 ?
C5 C13 H13C . . 109.5 ?
H13A C13 H13C . . 109.5 ?
H13B C13 H13C . . 109.5 ?

loop_
_geom_bond_atom_site_label_1
_geom_bond_atom_site_label_2
_geom_bond_site_symmetry_2
_geom_bond_distance
_geom_bond_publ_flag
Ti N1 . 1.823(3) ?
Ti C1 . 2.292(3) ?
Ti Cl2 . 2.3036(12) ?
Ti Cl1 . 2.3104(12) ?
Ti C2 . 2.325(3) ?
Ti C5 . 2.341(3) ?
Ti C4 . 2.405(3) ?
Ti C3 . 2.406(4) ?
N1 C7 . 1.322(4) ?
N2 C7 . 1.319(4) ?
N2 C8 . 1.457(5) ?
N2 C9 . 1.464(5) ?
C1 C2 . 1.406(5) ?
C1 C5 . 1.412(5) ?
C1 C6 . 1.512(5) ?
C2 C3 . 1.422(5) ?
C2 C10 . 1.504(5) ?
C3 C4 . 1.405(5) ?
C3 C11 . 1.500(5) ?
C4 C5 . 1.422(5) ?
C4 C12 . 1.500(5) ?
C5 C13 . 1.500(5) ?
C6 C7 . 1.515(5) ?
C6 H6A . 0.9800 ?
C6 H6B . 0.9800 ?
C8 H8A . 0.9700 ?
C8 H8B . 0.9700 ?
C8 H8C . 0.9700 ?
C9 H9A . 0.9700 ?
C9 H9B . 0.9700 ?
C9 H9C . 0.9700 ?
C10 H10A . 0.9700 ?
C10 H10B . 0.9700 ?
C10 H10C . 0.9700 ?
C11 H11A . 0.9700 ?
C11 H11B . 0.9700 ?
C11 H11C . 0.9700 ?
C12 H12A . 0.9700 ?
C12 H12B . 0.9700 ?
C12 H12C . 0.9700 ?
C13 H13A . 0.9700 ?
C13 H13B . 0.9700 ?
C13 H13C . 0.9700 ?
